data_7201214
loop_
_publ_author_name
'Trewin, Abbie'
'Cooper, Andrew I.'

_publ_section_title
;
 Predicting microporous crystalline polyimides
;
_journal_issue 9
_journal_name_full CrystEngComm
_journal_page_first 1819
_journal_paper_doi 10.1039/b906280g
_journal_volume 11
_journal_year 2009
_space_group_IT_number 1
_symmetry_cell_setting triclinic
_symmetry_Int_Tables_number 1
_symmetry_space_group_name_Hall 'P 1'
_symmetry_space_group_name_H-M 'P 1'
_audit_creation_date 2009-05-01
_audit_creation_method 'Materials Studio'
_cell_angle_alpha 78.5556
_cell_angle_beta 102.5961
_cell_angle_gamma 102.5868
_cell_length_a 12.5204
_cell_length_b 4.7601
_cell_length_c 4.7547
_cell_volume 266.497
_cod_data_source_file b906280g.txt
_cod_data_source_block A1-
_cod_original_sg_symbol_H-M P1
_cod_struct_determination_method theoretical
_cod_database_code 7201214

loop_
_symmetry_equiv_pos_as_xyz
x,y,z

loop_
_atom_site_label
_atom_site_type_symbol
_atom_site_fract_x
_atom_site_fract_y
_atom_site_fract_z
_atom_site_U_iso_or_equiv
_atom_site_adp_type
_atom_site_occupancy
C1 C -0.10016 0.45655 0.13079 0.00000 Uiso 1.00
C2 C -0.06682 0.29051 -0.03487 0.00000 Uiso 1.00
C3 C 0.04379 0.28984 -0.03572 0.00000 Uiso 1.00
C4 C 0.13239 0.45529 0.12920 0.00000 Uiso 1.00
C5 C 0.09906 0.62132 0.29487 0.00000 Uiso 1.00
C6 C -0.01155 0.62199 0.29572 0.00000 Uiso 1.00
N7 N 0.24706 0.45473 0.12856 0.00000 Uiso 1.00
C8 C 0.33829 0.62006 0.29394 0.00000 Uiso 1.00
C9 C 0.43845 0.55301 0.22697 0.00000 Uiso 1.00
C10 C 0.40621 0.35699 0.03100 0.00000 Uiso 1.00
C11 C 0.28363 0.28920 -0.03692 0.00000 Uiso 1.00
C12 C 0.48317 0.25441 -0.07145 0.00000 Uiso 1.00
C13 C 0.59378 0.35882 0.03303 0.00000 Uiso 1.00
C14 C 0.62602 0.55485 0.22900 0.00000 Uiso 1.00
C15 C 0.54906 0.65742 0.33144 0.00000 Uiso 1.00
C16 C 0.74861 0.62264 0.29691 0.00000 Uiso 1.00
N17 N 0.78517 0.45711 0.13144 0.00000 Uiso 1.00
C18 C 0.69394 0.29177 -0.03394 0.00000 Uiso 1.00
O19 O 0.33409 0.78196 0.45589 0.00000 Uiso 1.00
O20 O 0.22561 0.12758 -0.19863 0.00000 Uiso 1.00
O21 O 0.80663 0.78426 0.45862 0.00000 Uiso 1.00
O22 O 0.69814 0.12988 -0.19590 0.00000 Uiso 1.00
H23 H -0.12507 0.14806 -0.17683 0.00000 Uiso 1.00
H24 H 0.05462 0.14708 -0.17814 0.00000 Uiso 1.00
H25 H 0.15730 0.76377 0.43682 0.00000 Uiso 1.00
H26 H -0.02239 0.76476 0.43814 0.00000 Uiso 1.00
H27 H 0.45836 0.09953 -0.22630 0.00000 Uiso 1.00
H28 H 0.57387 0.81231 0.48630 0.00000 Uiso 1.00

loop_
_geom_bond_atom_site_label_1
_geom_bond_atom_site_label_2
_geom_bond_distance
_geom_bond_site_symmetry_2
_ccdc_geom_bond_type
C1 C2 1.398 . A
C1 C6 1.397 . A
C1 N17 1.437 1_455 S
C2 C3 1.386 . A
C2 H23 1.095 . S
C3 C4 1.397 . A
C3 H24 1.096 . S
C4 C5 1.398 . A
C4 N7 1.437 . S
C5 C6 1.386 . A
C5 H25 1.095 . S
C6 H26 1.096 . S
N7 C8 1.416 . S
N7 C11 1.418 . S
C8 C9 1.471 . S
C8 O19 1.209 . D
C9 C10 1.385 . A
C9 C15 1.382 . A
C10 C11 1.474 . S
C10 C12 1.381 . A
C11 O20 1.208 . D
C12 C13 1.382 . A
C12 H27 1.095 . S
C13 C14 1.385 . A
C13 C18 1.471 . S
C14 C15 1.381 . A
C14 C16 1.474 . S
C15 H28 1.095 . S
C16 N17 1.418 . S
C16 O21 1.208 . D
N17 C18 1.416 . S
N17 C1 1.437 1_655 S
C18 O22 1.209 . D
